data_2238902
loop_
_publ_author_name
'Cao, Jianfang'
'Huang, Ziping'
'Cao, Changnian'
'Cheng, Chunchun'
'Sun, Chunyan'

_publ_section_title
;
 <i>catena</i>-Poly[[tetra-\m-formato-\k^8^<i>O</i>:<i>O</i>'-dicopper(II)]-\m-hexamethylenetetramine-\k^2^<i>N</i>^1^:<i>N</i>^5^]
;
_journal_coeditor_code NG5345
_journal_issue 12
_journal_name_full 'Acta Crystallographica Section E'
_journal_page_first m690
_journal_paper_doi 10.1107/S160053681303184X
_journal_volume 69
_journal_year 2013
_chemical_formula_iupac '[Cu2 (C H O2)4 (C6 H12 N4)]'
_chemical_formula_moiety 'Cu2 (C H O2)4 (C6 H12 N4)'
_chemical_formula_sum 'C10 H16 Cu2 N4 O8'
_chemical_formula_weight 447.36
_chemical_name_systematic
<i>catena</i>-Poly[[tetra-\m-formato-\k^8^<i>O</i>:<i>O</i>'-dicopper(II)]-\m-hexamethylenetetramine-\k^2^<i>N</i>^1^:<i>N</i>^5^]
_space_group_IT_number 62
_symmetry_cell_setting orthorhombic
_symmetry_space_group_name_Hall '-P 2ac 2n'
_symmetry_space_group_name_H-M 'P n m a'
_audit_creation_method 'form.cif (version 2.0)'
_cell_angle_alpha 90.00
_cell_angle_beta 90.00
_cell_angle_gamma 90.00
_cell_formula_units_Z 4
_cell_length_a 13.1252(19)
_cell_length_b 17.281(3)
_cell_length_c 6.4777(9)
_cell_measurement_reflns_used 1680
_cell_measurement_temperature 103(2)
_cell_measurement_theta_max 26.37
_cell_measurement_theta_min 2.36
_cell_volume 1469.2(4)
_computing_cell_refinement 'SAINT (Bruker, 1997)'
_computing_data_collection 'SMART (Bruker, 1997)'
_computing_data_reduction 'SAINT (Bruker, 1997)'
_computing_molecular_graphics 'SHELXTL (Sheldrick, 2008)'
_computing_publication_material 'SHELXTL (Sheldrick, 2008)'
_computing_structure_refinement 'SHELXL97 (Sheldrick, 2008)'
_computing_structure_solution 'SHELXS97 (Sheldrick, 2008)'
_diffrn_ambient_temperature 103(2)
_diffrn_detector_area_resol_mean 16.0143
_diffrn_measured_fraction_theta_full 0.994
_diffrn_measured_fraction_theta_max 0.994
_diffrn_measurement_device_type 'Bruker SMART APEX area-detector'
_diffrn_measurement_method '\w scans'
_diffrn_radiation_monochromator graphite
_diffrn_radiation_source 'fine-focus sealed tube'
_diffrn_radiation_type MoK\a
_diffrn_radiation_wavelength 0.71073
_diffrn_reflns_av_R_equivalents 0.0209
_diffrn_reflns_av_sigmaI/netI 0.0210
_diffrn_reflns_limit_h_max 16
_diffrn_reflns_limit_h_min -7
_diffrn_reflns_limit_k_max 21
_diffrn_reflns_limit_k_min -16
_diffrn_reflns_limit_l_max 8
_diffrn_reflns_limit_l_min -8
_diffrn_reflns_number 5203
_diffrn_reflns_theta_full 26.37
_diffrn_reflns_theta_max 26.37
_diffrn_reflns_theta_min 2.36
_diffrn_standards_number 0
_exptl_absorpt_coefficient_mu 2.947
_exptl_absorpt_correction_T_max 0.588
_exptl_absorpt_correction_T_min 0.469
_exptl_absorpt_correction_type multi-scan
_exptl_absorpt_process_details '(SADABS; Sheldrick, 1996)'
_exptl_crystal_colour green
_exptl_crystal_density_diffrn 2.022
_exptl_crystal_density_meas 2.022
_exptl_crystal_density_method 'not measured'
_exptl_crystal_description block
_exptl_crystal_F_000 904
_exptl_crystal_size_max 0.26
_exptl_crystal_size_mid 0.24
_exptl_crystal_size_min 0.18
_refine_diff_density_max 0.686
_refine_diff_density_min -0.714
_refine_ls_extinction_method none
_refine_ls_goodness_of_fit_all 1.042
_refine_ls_goodness_of_fit_ref 1.042
_refine_ls_hydrogen_treatment constr
_refine_ls_matrix_type full
_refine_ls_number_parameters 115
_refine_ls_number_reflns 1550
_refine_ls_number_restraints 0
_refine_ls_restrained_S_all 1.042
_refine_ls_R_factor_all 0.0333
_refine_ls_R_factor_gt 0.0282
_refine_ls_shift/su_max 0.001
_refine_ls_shift/su_mean 0.000
_refine_ls_structure_factor_coef Fsqd
_refine_ls_weighting_details 'calc w=1/[\s^2^(Fo^2^)+(0.0488P)^2^+0.5436P] where P=(Fo^2^+2Fc^2^)/3'
_refine_ls_weighting_scheme calc
_refine_ls_wR_factor_ref 0.0766
_reflns_number_gt 1345
_reflns_number_total 1550
_reflns_threshold_expression >2\s(I)
_cod_data_source_file ng5345.cif
_cod_data_source_block I
_cod_original_cell_volume 1469.3(4)
_cod_database_code 2238902

loop_
_symmetry_equiv_pos_as_xyz
x,y,z
'-x+1/2, -y, z+1/2'
'-x, y+1/2, -z'
'x+1/2, -y+1/2, -z+1/2'
'-x, -y, -z'
'x-1/2, y, -z-1/2'
'x, -y-1/2, z'
'-x-1/2, y-1/2, z-1/2'

loop_
_atom_site_type_symbol
_atom_site_label
_atom_site_fract_x
_atom_site_fract_y
_atom_site_fract_z
_atom_site_U_iso_or_equiv
_atom_site_adp_type
_atom_site_calc_flag
_atom_site_refinement_flags
_atom_site_occupancy
_atom_site_symmetry_multiplicity
Cu Cu1 0.03147(2) 0.569254(15) 0.06885(4) 0.01482(13) Uani d . 1 1
N N1 0.09051(15) 0.67876(11) 0.1987(3) 0.0167(4) Uani d . 1 1
C C6 0.2292(3) 0.7500 0.4773(7) 0.0376(11) Uani d S 1 2
H H6A 0.2607 0.7963 0.5407 0.045 Uiso calc PR 0.50 1
H H6B 0.2607 0.7037 0.5407 0.045 Uiso calc PR 0.50 1
O O1 -0.06061(14) 0.61313(10) -0.1393(3) 0.0243(4) Uani d . 1 1
O O2 -0.11320(13) 0.49698(10) -0.2546(3) 0.0222(4) Uani d . 1 1
O O3 -0.08446(14) 0.55920(9) 0.2587(3) 0.0229(4) Uani d . 1 1
O O4 -0.13726(14) 0.44265(9) 0.1462(3) 0.0228(4) Uani d . 1 1
C C1 -0.11161(19) 0.56950(13) -0.2535(4) 0.0189(5) Uani d . 1 1
H H1 -0.1544 0.5944 -0.3515 0.023 Uiso calc R 1 1
C C2 -0.14152(18) 0.50082(13) 0.2619(4) 0.0186(5) Uani d . 1 1
H H2 -0.1938 0.5007 0.3634 0.022 Uiso calc R 1 1
C C3 0.20300(19) 0.68165(14) 0.1630(4) 0.0256(6) Uani d . 1 1
H H3A 0.2347 0.6346 0.2222 0.031 Uiso calc R 1 1
H H3B 0.2164 0.6817 0.0126 0.031 Uiso calc R 1 1
C C4 0.0729(2) 0.68132(15) 0.4251(4) 0.0256(6) Uani d . 1 1
H H4A -0.0014 0.6813 0.4520 0.031 Uiso calc R 1 1
H H4B 0.1020 0.6342 0.4889 0.031 Uiso calc R 1 1
C C5 0.0455(3) 0.7500 0.1069(5) 0.0164(7) Uani d S 1 2
H H5A -0.0290 0.7500 0.1301 0.020 Uiso calc SR 1 2
H H5B 0.0576 0.7500 -0.0440 0.020 Uiso calc SR 1 2
N N2 0.2502(3) 0.7500 0.2553(6) 0.0306(8) Uani d S 1 2
N N3 0.1187(3) 0.7500 0.5219(5) 0.0299(8) Uani d S 1 2

loop_
_atom_site_aniso_label
_atom_site_aniso_U_11
_atom_site_aniso_U_22
_atom_site_aniso_U_33
_atom_site_aniso_U_12
_atom_site_aniso_U_13
_atom_site_aniso_U_23
Cu1 0.01667(19) 0.01185(19) 0.01595(19) -0.00041(10) -0.00034(10) -0.00042(10)
N1 0.0205(10) 0.0106(9) 0.0191(10) 0.0003(8) -0.0004(8) 0.0002(8)
C6 0.047(3) 0.0180(19) 0.048(3) 0.000 -0.028(2) 0.000
O1 0.0307(10) 0.0168(9) 0.0253(9) 0.0018(7) -0.0092(8) 0.0001(7)
O2 0.0245(9) 0.0181(9) 0.0240(9) 0.0009(7) -0.0066(7) 0.0015(7)
O3 0.0232(10) 0.0207(9) 0.0248(10) -0.0027(7) 0.0062(7) -0.0043(7)
O4 0.0253(9) 0.0197(9) 0.0234(9) -0.0044(7) 0.0056(8) -0.0033(7)
C1 0.0182(12) 0.0205(12) 0.0181(13) 0.0038(9) 0.0019(9) 0.0032(9)
C2 0.0171(12) 0.0195(12) 0.0192(12) 0.0037(10) -0.0002(9) 0.0018(9)
C3 0.0215(13) 0.0151(12) 0.0401(16) 0.0018(10) -0.0030(11) -0.0002(11)
C4 0.0407(16) 0.0161(13) 0.0199(13) -0.0014(12) -0.0026(11) 0.0029(9)
C5 0.0196(17) 0.0127(16) 0.0169(16) 0.000 -0.0021(13) 0.000
N2 0.0226(16) 0.0167(15) 0.052(2) 0.000 -0.0107(14) 0.000
N3 0.053(2) 0.0145(15) 0.0219(16) 0.000 -0.0136(15) 0.000

loop_
_atom_type_symbol
_atom_type_description
_atom_type_scat_dispersion_real
_atom_type_scat_dispersion_imag
_atom_type_scat_source
C C 0.0033 0.0016 'International Tables Vol C Tables 4.2.6.8 and 6.1.1.4'
H H 0.0000 0.0000 'International Tables Vol C Tables 4.2.6.8 and 6.1.1.4'
N N 0.0061 0.0033 'International Tables Vol C Tables 4.2.6.8 and 6.1.1.4'
O O 0.0106 0.0060 'International Tables Vol C Tables 4.2.6.8 and 6.1.1.4'
Cu Cu 0.3201 1.2651 'International Tables Vol C Tables 4.2.6.8 and 6.1.1.4'

loop_
_geom_angle_atom_site_label_1
_geom_angle_atom_site_label_2
_geom_angle_atom_site_label_3
_geom_angle_site_symmetry_1
_geom_angle_site_symmetry_3
_geom_angle
O1 Cu1 O3 . . 89.26(8)
O1 Cu1 O2 . 5_565 167.34(7)
H1 C1 O1 . . 116.00
H1 C1 O2 . . 116.04
O3 Cu1 O2 . 5_565 89.33(7)
O1 Cu1 O4 . 5_565 89.34(8)
O3 Cu1 O4 . 5_565 167.36(7)
O2 Cu1 O4 5_565 5_565 89.28(8)
H2 C2 O3 . . 116.33
H2 C2 O4 . . 116.33
O1 Cu1 N1 . . 98.43(7)
O3 Cu1 N1 . . 96.26(7)
O2 Cu1 N1 5_565 . 94.24(7)
O4 Cu1 N1 5_565 . 96.37(7)
O1 Cu1 Cu1 . 5_565 85.79(5)
O3 Cu1 Cu1 . 5_565 83.73(5)
O2 Cu1 Cu1 5_565 5_565 81.54(5)
O4 Cu1 Cu1 5_565 5_565 83.64(5)
N1 Cu1 Cu1 . 5_565 175.78(5)
H3A C3 N1 . . 109.11
H3B C3 N1 . . 109.13
H3A C3 N2 . . 109.08
H4B C4 N3 . . 109.06
C4 N1 C5 . . 107.9(2)
C4 N1 C3 . . 107.8(2)
H4A C4 N1 . . 109.08
H4B C4 N1 . . 109.13
C5 N1 C3 . . 107.6(2)
H5A C5 N1 . . 109.35
H5B C5 N1 . . 109.30
C4 N1 Cu1 . . 110.27(15)
H4A C4 N3 . . 109.13
H4B C4 N3 . . 109.16
C5 N1 Cu1 . . 114.62(15)
C3 N1 Cu1 . . 108.41(14)
N2 C6 N3 . . 112.1(3)
C1 O1 Cu1 . . 120.20(15)
C1 O2 Cu1 . 5_565 124.51(16)
C2 O3 Cu1 . . 122.90(15)
C2 O4 Cu1 . 5_565 122.36(16)
H3A C3 H3B . . 107.88
H4A C4 H4B . . 107.83
H5B C5 H5A . . 107.97
O1 C1 O2 . . 127.9(2)
O4 C2 O3 . . 127.3(2)
N2 C3 N1 . . 112.5(2)
N3 C4 N1 . . 112.4(2)
N1 C5 N1 . 7_575 111.5(3)
C3 N2 C3 . 7_575 107.9(3)
C3 N2 C6 . . 108.8(2)
H6A C6 N2 . . 109.20
H6B C6 N2 . . 109.20
H6A C6 N3 . . 109.18
H6B C6 N3 . . 109.18
C3 N2 C6 7_575 . 108.8(2)
C4 N3 C4 7_575 . 107.6(3)
C4 N3 C6 7_575 . 108.5(2)
C4 N3 C6 . . 108.5(2)

loop_
_geom_bond_atom_site_label_1
_geom_bond_atom_site_label_2
_geom_bond_site_symmetry_2
_geom_bond_distance
Cu1 O1 . 1.9632(17)
Cu1 O3 . 1.9640(18)
Cu1 O2 5_565 1.9769(17)
Cu1 O4 5_565 1.9777(18)
Cu1 N1 . 2.2112(19)
Cu1 Cu1 5_565 2.6848(6)
N1 C4 . 1.485(3)
N1 C5 . 1.489(3)
N1 C3 . 1.495(3)
C6 N2 . 1.464(6)
C6 N3 . 1.479(6)
C6 H6A . 0.990
C6 H6B . 0.990
O1 C1 . 1.251(3)
O2 C1 . 1.253(3)
C1 H1 . 0.951
O2 Cu1 5_565 1.9769(16)
O3 C2 . 1.257(3)
O4 C2 . 1.255(3)
C2 H2 . 0.950
O4 Cu1 5_565 1.9777(18)
C3 N2 . 1.461(3)
C3 H3A . 0.990
C3 H3B . 0.990
C4 N3 . 1.471(3)
C4 H4A . 0.991
C4 H4B . 0.990
C5 N1 7_575 1.489(3)
C5 H5A . 0.989
C5 H5B . 0.990
N2 C3 7_575 1.461(3)
N3 C4 7_575 1.471(3)
